data_7124272
loop_
_publ_author_name
'Wang, Baolin'
'Koshino, Kota'
'Kinjo, Rei'

_publ_section_title
;
 Bicyclic (amino)(borata)carbene derived from diazadiborinine and
 isonitrile
;
_journal_name_full 'Chemical Communications'
_journal_paper_doi 10.1039/C9CC06453B
_journal_year 2019
_chemical_formula_sum 'C34 H32 Au B2 N5'
_chemical_formula_weight 729.23
_space_group_crystal_system monoclinic
_space_group_IT_number 14
_space_group_name_Hall '-P 2yn'
_space_group_name_H-M_alt 'P 1 21/n 1'
_symmetry_space_group_name_Hall '-P 2yn'
_symmetry_space_group_name_H-M 'P 1 21/n 1'
_atom_sites_solution_hydrogens geom
_audit_update_record
;
2019-08-20 deposited with the CCDC.    2019-10-04 downloaded from the CCDC.
;
_cell_angle_alpha 90
_cell_angle_beta 98.2737(8)
_cell_angle_gamma 90
_cell_formula_units_Z 4
_cell_length_a 12.1073(2)
_cell_length_b 11.2713(2)
_cell_length_c 21.9583(4)
_cell_measurement_reflns_used 9851
_cell_measurement_temperature 133.(2)
_cell_measurement_theta_max 67.1153
_cell_measurement_theta_min 3.9486
_cell_volume 2965.35(9)
_computing_cell_refinement 'SAINT V8.37A (Bruker AXS Inc., 2015)'
_computing_data_collection 'APEX3 (Bruker AXS Inc., 2015)'
_computing_data_reduction 'SAINT V8.37A (Bruker AXS Inc., 2015)'
_computing_molecular_graphics 'XP (Bruker AXS Inc., 2015)'
_computing_publication_material 'APEX3 (Bruker AXS Inc., 2015)'
_computing_structure_refinement 'SHELXL-2014/7 (Sheldrick, 2014)'
_computing_structure_solution 'XT, VERSION 2014/5'
_diffrn_ambient_temperature 133.(2)
_diffrn_detector_area_resol_mean 8.3333
_diffrn_measured_fraction_theta_full 0.976
_diffrn_measured_fraction_theta_max 0.976
_diffrn_measurement_device_type 'CCD area detector'
_diffrn_measurement_method 'phi and omega scans'
_diffrn_radiation_monochromator 'Multilayer Mirror'
_diffrn_radiation_type CuK\a
_diffrn_radiation_wavelength 1.54178
_diffrn_reflns_av_R_equivalents 0.0525
_diffrn_reflns_av_unetI/netI 0.0357
_diffrn_reflns_limit_h_max 14
_diffrn_reflns_limit_h_min -14
_diffrn_reflns_limit_k_max 13
_diffrn_reflns_limit_k_min -13
_diffrn_reflns_limit_l_max 26
_diffrn_reflns_limit_l_min -23
_diffrn_reflns_number 30853
_diffrn_reflns_theta_full 67.39
_diffrn_reflns_theta_max 67.39
_diffrn_reflns_theta_min 3.95
_diffrn_source 'Incoatec Microfocus Source'
_diffrn_source_type 'Bruker Kappa Duo APEX2'
_exptl_absorpt_coefficient_mu 9.567
_exptl_absorpt_correction_T_max 0.70
_exptl_absorpt_correction_T_min 0.36
_exptl_absorpt_correction_type multi-scan
_exptl_absorpt_process_details
;
SADABS-2014/5 - Bruker AXS area detector scaling and absorption correction
;
_exptl_crystal_colour colourless
_exptl_crystal_density_diffrn 1.633
_exptl_crystal_density_method 'not measured'
_exptl_crystal_description needle
_exptl_crystal_F_000 1440
_exptl_crystal_size_max 0.200
_exptl_crystal_size_mid 0.060
_exptl_crystal_size_min 0.040
_refine_diff_density_max 0.782
_refine_diff_density_min -1.743
_refine_ls_extinction_method none
_refine_ls_goodness_of_fit_ref 1.095
_refine_ls_hydrogen_treatment constr
_refine_ls_matrix_type full
_refine_ls_number_parameters 382
_refine_ls_number_reflns 5210
_refine_ls_number_restraints 0
_refine_ls_restrained_S_all 1.095
_refine_ls_R_factor_all 0.0346
_refine_ls_R_factor_gt 0.0308
_refine_ls_shift/su_max 0.003
_refine_ls_shift/su_mean 0.000
_refine_ls_structure_factor_coef Fsqd
_refine_ls_weighting_details 'w=1/[\s^2^(Fo^2^)+(0.0580P)^2^+2.5834P] where P=(Fo^2^+2Fc^2^)/3'
_refine_ls_weighting_scheme calc
_refine_ls_wR_factor_gt 0.0865
_refine_ls_wR_factor_ref 0.0902
_reflns_number_gt 4757
_reflns_number_total 5210
_reflns_threshold_expression 'I > 2\s(I)'
_cod_data_source_file c9cc06453b2.cif
_cod_data_source_block rei550s
_cod_depositor_comments
;
The following automatic conversions were performed:

'_exptl_absorpt_correction_type' value 'Multi-Scan' changed to
'multi-scan' according to
/home/data/users/saulius/crontab/automatic-downloads/rss-feeds/RSC/lib/dictionaries/cif_core.dic
dictionary named 'cif_core.dic' version 2.4.2 from 2011-04-26.

Automatic conversion script
Id: cif_fix_values 4973 2017-02-22 13:04:09Z antanas 
;
_cod_database_code 7124272

loop_
_space_group_symop_operation_xyz
'x, y, z'
'-x+1/2, y+1/2, -z+1/2'
'-x, -y, -z'
'x-1/2, -y-1/2, z-1/2'

loop_
_atom_site_type_symbol
_atom_site_label
_atom_site_fract_x
_atom_site_fract_y
_atom_site_fract_z
_atom_site_U_iso_or_equiv
_atom_site_adp_type
_atom_site_calc_flag
_atom_site_refinement_flags_adp
_atom_site_refinement_flags_posn
_atom_site_occupancy
Au Au1 0.45299(2) 0.89868(2) 0.84243(2) 0.01824(9) Uani d . . 1
B B1 0.1304(4) 0.8494(4) 0.9163(2) 0.0203(9) Uani d . . 1
B B2 0.2733(4) 1.0402(4) 0.9196(2) 0.0182(9) Uani d . . 1
C C1 0.0433(3) 0.7431(4) 0.91773(18) 0.0231(8) Uani d . . 1
C C2 0.0692(4) 0.6224(4) 0.9167(2) 0.0325(11) Uani d . . 1
H H2 0.1424 0.599 0.9111 0.039 Uiso calc U R 1
C C3 -0.0095(5) 0.5361(4) 0.9238(2) 0.0400(12) Uani d . . 1
H H3 0.01 0.4546 0.922 0.048 Uiso calc U R 1
C C4 -0.1156(5) 0.5672(5) 0.9335(2) 0.0393(12) Uani d . . 1
H H4 -0.1693 0.5077 0.9381 0.047 Uiso calc U R 1
C C5 -0.1430(4) 0.6854(5) 0.9364(2) 0.0359(11) Uani d . . 1
H H5 -0.2154 0.7081 0.9439 0.043 Uiso calc U R 1
C C6 -0.0641(4) 0.7713(4) 0.9283(2) 0.0289(9) Uani d . . 1
H H6 -0.0844 0.8525 0.93 0.035 Uiso calc U R 1
C C7 0.1793(4) 0.9009(3) 0.9838(2) 0.0195(9) Uani d . . 1
C C8 0.1081(4) 0.7783(4) 1.0662(2) 0.0307(10) Uani d . . 1
H H8A 0.0303 0.8037 1.0643 0.046 Uiso calc U R 1
H H8B 0.1388 0.7594 1.1088 0.046 Uiso calc U R 1
H H8C 0.1115 0.7078 1.0405 0.046 Uiso calc U R 1
C C9 0.2403(4) 0.9520(4) 1.0807(2) 0.0263(9) Uani d . . 1
H H9 0.2521 0.9529 1.1245 0.032 Uiso calc U R 1
C C10 0.2857(3) 1.0265(4) 1.04350(19) 0.0238(9) Uani d . . 1
H H10 0.3355 1.0899 1.0561 0.029 Uiso calc U R 1
C C11 0.1506(3) 1.0568(3) 0.87911(17) 0.0187(8) Uani d . . 1
C C12 0.1425(4) 1.2455(4) 0.8169(2) 0.0285(9) Uani d . . 1
H H12A 0.1108 1.3103 0.8387 0.043 Uiso calc U R 1
H H12B 0.1211 1.2556 0.7725 0.043 Uiso calc U R 1
H H12C 0.224 1.2468 0.8269 0.043 Uiso calc U R 1
C C13 -0.0010(4) 1.0863(4) 0.8095(2) 0.0271(9) Uani d . . 1
H H13 -0.0524 1.1219 0.7781 0.032 Uiso calc U R 1
C C14 -0.0129(3) 0.9807(4) 0.83699(18) 0.0247(9) Uani d . . 1
H H14 -0.0744 0.928 0.8283 0.03 Uiso calc U R 1
C C15 0.3147(4) 0.9178(3) 0.88603(18) 0.0194(8) Uani d . . 1
C C16 0.2556(3) 0.7246(3) 0.85012(18) 0.0207(8) Uani d . . 1
C C17 0.1770(4) 0.7014(4) 0.8003(2) 0.0273(9) Uani d . . 1
H H17 0.1168 0.755 0.7896 0.033 Uiso calc U R 1
C C18 0.1846(5) 0.5997(4) 0.7652(2) 0.0333(11) Uani d . . 1
H H18 0.1301 0.5838 0.7305 0.04 Uiso calc U R 1
C C19 0.2721(5) 0.5223(4) 0.7813(2) 0.0376(12) Uani d . . 1
H H19 0.2779 0.4525 0.7576 0.045 Uiso calc U R 1
C C20 0.3508(4) 0.5455(4) 0.8313(2) 0.0363(11) Uani d . . 1
H H20 0.4107 0.4915 0.842 0.044 Uiso calc U R 1
C C21 0.3441(4) 0.6476(4) 0.8668(2) 0.0272(9) Uani d . . 1
H H21 0.3986 0.6636 0.9015 0.033 Uiso calc U R 1
C C22 0.5877(4) 0.8712(4) 0.7971(2) 0.0253(9) Uani d . . 1
C C23 0.6607(4) 0.7761(4) 0.8129(2) 0.0317(10) Uani d . . 1
H H23 0.6484 0.7257 0.846 0.038 Uiso calc U R 1
C C24 0.7511(4) 0.7528(5) 0.7816(2) 0.0350(11) Uani d . . 1
H H24 0.7983 0.6871 0.7938 0.042 Uiso calc U R 1
C C25 0.7735(4) 0.8232(4) 0.7333(2) 0.0335(10) Uani d . . 1
C C26 0.8715(4) 0.7976(6) 0.6998(3) 0.0492(14) Uani d . . 1
H H26A 0.8569 0.8307 0.6581 0.074 Uiso calc U R 1
H H26B 0.8821 0.7116 0.6973 0.074 Uiso calc U R 1
H H26C 0.939 0.8338 0.7221 0.074 Uiso calc U R 1
C C27 0.7017(5) 0.9166(5) 0.7168(3) 0.0407(13) Uani d . . 1
H H27 0.7139 0.966 0.6833 0.049 Uiso calc U R 1
C C28 0.6120(4) 0.9401(5) 0.7478(2) 0.0359(11) Uani d . . 1
H H28 0.5652 1.0058 0.7351 0.043 Uiso calc U R 1
C C29 0.3534(3) 1.1531(4) 0.93132(17) 0.0204(8) Uani d . . 1
C C30 0.4691(4) 1.1458(4) 0.9351(2) 0.0300(10) Uani d . . 1
H H30 0.502 1.0729 0.9255 0.036 Uiso calc U R 1
C C31 0.5376(4) 1.2425(4) 0.9527(2) 0.0338(10) Uani d . . 1
H H31 0.6163 1.2348 0.9555 0.041 Uiso calc U R 1
C C32 0.4917(4) 1.3495(4) 0.9662(2) 0.0311(10) Uani d . . 1
H H32 0.5383 1.4162 0.9773 0.037 Uiso calc U R 1
C C33 0.3770(4) 1.3591(4) 0.9632(2) 0.0315(10) Uani d . . 1
H H33 0.3444 1.4323 0.9725 0.038 Uiso calc U R 1
C C34 0.3101(4) 1.2614(4) 0.9466(2) 0.0270(9) Uani d . . 1
H H34 0.2317 1.2687 0.9457 0.032 Uiso calc U R 1
N N1 0.2468(3) 0.9940(3) 0.98374(15) 0.0185(7) Uani d . . 1
N N2 0.1734(3) 0.8739(3) 1.04372(16) 0.0231(7) Uani d . . 1
N N3 0.0803(3) 0.9634(3) 0.87989(15) 0.0202(7) Uani d . . 1
N N4 0.1002(3) 1.1325(3) 0.83593(16) 0.0228(7) Uani d . . 1
N N5 0.2428(3) 0.8309(3) 0.88576(15) 0.0193(7) Uani d . . 1

loop_
_atom_site_aniso_label
_atom_site_aniso_U_11
_atom_site_aniso_U_22
_atom_site_aniso_U_33
_atom_site_aniso_U_12
_atom_site_aniso_U_13
_atom_site_aniso_U_23
Au1 0.01940(13) 0.01630(12) 0.02007(12) 0.00032(5) 0.00645(8) -0.00200(5)
B1 0.025(2) 0.016(2) 0.021(2) 0.0001(18) 0.0069(18) -0.0027(17)
B2 0.016(2) 0.018(2) 0.021(2) -0.0023(17) 0.0052(17) -0.0032(16)
C1 0.026(2) 0.022(2) 0.0228(19) -0.0051(17) 0.0082(17) -0.0030(16)
C2 0.043(3) 0.021(2) 0.039(3) -0.0049(19) 0.026(2) -0.0016(19)
C3 0.057(3) 0.020(2) 0.050(3) -0.012(2) 0.029(3) -0.005(2)
C4 0.044(3) 0.040(3) 0.038(3) -0.025(2) 0.019(2) -0.003(2)
C5 0.030(3) 0.044(3) 0.036(2) -0.009(2) 0.011(2) 0.001(2)
C6 0.031(2) 0.026(2) 0.032(2) -0.0017(18) 0.0121(19) 0.0013(18)
C7 0.021(2) 0.018(2) 0.021(2) 0.0048(14) 0.0076(17) 0.0014(14)
C8 0.043(3) 0.025(2) 0.027(2) -0.0039(19) 0.016(2) 0.0020(17)
C9 0.029(2) 0.025(2) 0.025(2) 0.0034(17) 0.0046(17) -0.0050(17)
C10 0.026(2) 0.020(2) 0.026(2) 0.0038(16) 0.0032(17) -0.0062(16)
C11 0.020(2) 0.0166(18) 0.0208(19) 0.0043(15) 0.0079(16) -0.0002(15)
C12 0.037(3) 0.023(2) 0.027(2) 0.0016(18) 0.0078(18) 0.0032(17)
C13 0.026(2) 0.037(2) 0.019(2) 0.0062(18) 0.0032(18) -0.0015(17)
C14 0.018(2) 0.033(2) 0.023(2) 0.0005(17) 0.0029(16) -0.0066(17)
C15 0.027(2) 0.0162(18) 0.0153(19) 0.0017(16) 0.0050(16) -0.0014(15)
C16 0.028(2) 0.0139(18) 0.0231(19) -0.0016(15) 0.0133(17) -0.0015(15)
C17 0.032(2) 0.024(2) 0.029(2) -0.0051(18) 0.0145(18) -0.0058(17)
C18 0.046(3) 0.027(3) 0.029(2) -0.0148(19) 0.015(2) -0.0098(17)
C19 0.063(3) 0.017(2) 0.039(3) -0.008(2) 0.030(2) -0.0078(18)
C20 0.045(3) 0.021(2) 0.049(3) 0.007(2) 0.024(2) 0.005(2)
C21 0.039(3) 0.018(2) 0.027(2) 0.0027(18) 0.0128(19) 0.0026(17)
C22 0.029(2) 0.024(2) 0.024(2) -0.0035(18) 0.0085(18) -0.0068(18)
C23 0.030(2) 0.031(2) 0.035(2) 0.0042(18) 0.0098(19) -0.0007(19)
C24 0.027(2) 0.040(3) 0.039(3) 0.008(2) 0.004(2) -0.004(2)
C25 0.027(2) 0.043(3) 0.031(2) -0.003(2) 0.0066(19) -0.014(2)
C26 0.031(3) 0.071(4) 0.049(3) 0.000(3) 0.015(2) -0.019(3)
C27 0.042(3) 0.048(3) 0.037(3) 0.003(2) 0.020(2) 0.006(2)
C28 0.037(3) 0.034(3) 0.040(3) 0.006(2) 0.016(2) 0.007(2)
C29 0.023(2) 0.020(2) 0.0189(18) -0.0022(16) 0.0040(16) -0.0014(15)
C30 0.026(2) 0.026(2) 0.040(2) -0.0009(18) 0.0074(19) -0.0121(19)
C31 0.021(2) 0.037(3) 0.045(3) -0.0043(19) 0.010(2) -0.014(2)
C32 0.035(3) 0.022(2) 0.037(2) -0.0103(19) 0.007(2) -0.0087(18)
C33 0.035(3) 0.019(2) 0.040(3) 0.0006(18) 0.004(2) -0.0118(19)
C34 0.025(2) 0.022(2) 0.034(2) 0.0001(17) 0.0052(18) -0.0071(17)
N1 0.0207(17) 0.0157(15) 0.0194(16) 0.0017(13) 0.0037(13) -0.0024(13)
N2 0.0241(19) 0.0204(16) 0.0260(18) 0.0029(14) 0.0076(15) 0.0010(14)
N3 0.0207(17) 0.0180(16) 0.0222(16) 0.0007(13) 0.0041(13) -0.0056(13)
N4 0.0257(19) 0.0236(17) 0.0207(17) 0.0045(15) 0.0093(14) 0.0006(14)
N5 0.0235(18) 0.0135(16) 0.0218(16) 0.0004(13) 0.0067(14) -0.0013(12)

loop_
_atom_type_symbol
_atom_type_description
_atom_type_scat_dispersion_real
_atom_type_scat_dispersion_imag
_atom_type_scat_source
C C 0.0181 0.0091 'International Tables Vol C Tables 4.2.6.8 and 6.1.1.4'
H H 0.0000 0.0000 'International Tables Vol C Tables 4.2.6.8 and 6.1.1.4'
B B 0.0090 0.0039 'International Tables Vol C Tables 4.2.6.8 and 6.1.1.4'
N N 0.0311 0.0180 'International Tables Vol C Tables 4.2.6.8 and 6.1.1.4'
Au Au -4.4197 7.2980 'International Tables Vol C Tables 4.2.6.8 and 6.1.1.4'

loop_
_geom_angle_atom_site_label_1
_geom_angle_atom_site_label_2
_geom_angle_atom_site_label_3
_geom_angle
C22 Au1 C15 176.96(15)
N3 B1 C1 114.3(4)
N3 B1 N5 100.3(3)
C1 B1 N5 120.6(3)
N3 B1 C7 103.5(3)
C1 B1 C7 113.9(3)
N5 B1 C7 101.9(3)
N1 B2 C29 108.4(3)
N1 B2 C11 103.8(3)
C29 B2 C11 118.7(3)
N1 B2 C15 103.5(3)
C29 B2 C15 120.9(3)
C11 B2 C15 99.3(3)
C6 C1 C2 116.2(4)
C6 C1 B1 117.9(4)
C2 C1 B1 125.4(4)
C3 C2 C1 121.6(5)
C3 C2 H2 119.2
C1 C2 H2 119.2
C4 C3 C2 120.6(5)
C4 C3 H3 119.7
C2 C3 H3 119.7
C5 C4 C3 119.4(4)
C5 C4 H4 120.3
C3 C4 H4 120.3
C4 C5 C6 119.6(5)
C4 C5 H5 120.2
C6 C5 H5 120.2
C5 C6 C1 122.6(4)
C5 C6 H6 118.7
C1 C6 H6 118.7
N1 C7 N2 107.1(4)
N1 C7 B1 115.2(3)
N2 C7 B1 137.7(4)
N2 C8 H8A 109.5
N2 C8 H8B 109.5
H8A C8 H8B 109.5
N2 C8 H8C 109.5
H8A C8 H8C 109.5
H8B C8 H8C 109.5
C10 C9 N2 107.3(4)
C10 C9 H9 126.4
N2 C9 H9 126.4
C9 C10 N1 107.4(4)
C9 C10 H10 126.3
N1 C10 H10 126.3
N4 C11 N3 106.1(4)
N4 C11 B2 137.6(4)
N3 C11 B2 115.4(3)
N4 C12 H12A 109.5
N4 C12 H12B 109.5
H12A C12 H12B 109.5
N4 C12 H12C 109.5
H12A C12 H12C 109.5
H12B C12 H12C 109.5
C14 C13 N4 106.9(4)
C14 C13 H13 126.6
N4 C13 H13 126.6
C13 C14 N3 107.5(4)
C13 C14 H14 126.3
N3 C14 H14 126.3
N5 C15 B2 112.2(3)
N5 C15 Au1 120.3(3)
B2 C15 Au1 127.3(3)
C17 C16 C21 120.9(4)
C17 C16 N5 118.3(4)
C21 C16 N5 120.8(4)
C16 C17 C18 120.5(4)
C16 C17 H17 119.8
C18 C17 H17 119.8
C19 C18 C17 119.3(5)
C19 C18 H18 120.4
C17 C18 H18 120.4
C20 C19 C18 120.2(4)
C20 C19 H19 119.9
C18 C19 H19 119.9
C19 C20 C21 120.9(4)
C19 C20 H20 119.5
C21 C20 H20 119.5
C16 C21 C20 118.2(4)
C16 C21 H21 120.9
C20 C21 H21 120.9
C28 C22 C23 114.9(4)
C28 C22 Au1 124.2(4)
C23 C22 Au1 120.9(3)
C24 C23 C22 122.2(4)
C24 C23 H23 118.9
C22 C23 H23 118.9
C25 C24 C23 121.6(5)
C25 C24 H24 119.2
C23 C24 H24 119.2
C27 C25 C24 117.0(4)
C27 C25 C26 121.8(5)
C24 C25 C26 121.2(5)
C25 C26 H26A 109.5
C25 C26 H26B 109.5
H26A C26 H26B 109.5
C25 C26 H26C 109.5
H26A C26 H26C 109.5
H26B C26 H26C 109.5
C25 C27 C28 121.6(5)
C25 C27 H27 119.2
C28 C27 H27 119.2
C27 C28 C22 122.8(5)
C27 C28 H28 118.6
C22 C28 H28 118.6
C34 C29 C30 116.7(4)
C34 C29 B2 119.8(4)
C30 C29 B2 122.9(4)
C31 C30 C29 121.6(4)
C31 C30 H30 119.2
C29 C30 H30 119.2
C32 C31 C30 120.2(4)
C32 C31 H31 119.9
C30 C31 H31 119.9
C31 C32 C33 119.4(4)
C31 C32 H32 120.3
C33 C32 H32 120.3
C34 C33 C32 119.7(4)
C34 C33 H33 120.1
C32 C33 H33 120.1
C33 C34 C29 122.4(4)
C33 C34 H34 118.8
C29 C34 H34 118.8
C7 N1 C10 109.6(3)
C7 N1 B2 117.7(3)
C10 N1 B2 132.6(3)
C7 N2 C9 108.6(4)
C7 N2 C8 126.5(4)
C9 N2 C8 124.8(4)
C11 N3 C14 109.7(3)
C11 N3 B1 116.1(3)
C14 N3 B1 132.5(3)
C11 N4 C13 109.9(4)
C11 N4 C12 127.6(4)
C13 N4 C12 122.5(4)
C15 N5 C16 119.8(3)
C15 N5 B1 120.0(3)
C16 N5 B1 119.5(3)

loop_
_geom_bond_atom_site_label_1
_geom_bond_atom_site_label_2
_geom_bond_distance
Au1 C22 2.052(5)
Au1 C15 2.057(4)
B1 N3 1.587(6)
B1 C1 1.598(6)
B1 N5 1.616(5)
B1 C7 1.622(6)
B2 N1 1.577(5)
B2 C29 1.599(6)
B2 C11 1.629(6)
B2 C15 1.675(6)
C1 C6 1.391(6)
C1 C2 1.397(6)
C2 C3 1.386(7)
C2 H2 0.95
C3 C4 1.378(8)
C3 H3 0.95
C4 C5 1.377(8)
C4 H4 0.95
C5 C6 1.390(6)
C5 H5 0.95
C6 H6 0.95
C7 N1 1.331(5)
C7 N2 1.363(6)
C8 N2 1.464(5)
C8 H8A 0.98
C8 H8B 0.98
C8 H8C 0.98
C9 C10 1.344(6)
C9 N2 1.379(6)
C9 H9 0.95
C10 N1 1.379(5)
C10 H10 0.95
C11 N4 1.354(6)
C11 N3 1.355(5)
C12 N4 1.456(6)
C12 H12A 0.98
C12 H12B 0.98
C12 H12C 0.98
C13 C14 1.352(6)
C13 N4 1.380(6)
C13 H13 0.95
C14 N3 1.375(5)
C14 H14 0.95
C15 N5 1.309(6)
C16 C17 1.368(6)
C16 C21 1.387(6)
C16 N5 1.451(5)
C17 C18 1.392(6)
C17 H17 0.95
C18 C19 1.378(8)
C18 H18 0.95
C19 C20 1.372(8)
C19 H19 0.95
C20 C21 1.399(7)
C20 H20 0.95
C21 H21 0.95
C22 C28 1.397(7)
C22 C23 1.401(7)
C23 C24 1.399(7)
C23 H23 0.95
C24 C25 1.382(7)
C24 H24 0.95
C25 C27 1.380(8)
C25 C26 1.511(7)
C26 H26A 0.98
C26 H26B 0.98
C26 H26C 0.98
C27 C28 1.389(7)
C27 H27 0.95
C28 H28 0.95
C29 C34 1.388(6)
C29 C30 1.394(6)
C30 C31 1.391(7)
C30 H30 0.95
C31 C32 1.377(7)
C31 H31 0.95
C32 C33 1.385(7)
C32 H32 0.95
C33 C34 1.384(6)
C33 H33 0.95
C34 H34 0.95
